data_7060473
loop_
_publ_author_name
'Kukkonen, Esa'
'Lahtinen, Elmeri'
'Myllyperki\"o, Pasi'
'Haukka, Matti'
'Konu, Jari'

_publ_section_title
;
 Nonlinear optical properties of diaromatic stilbene, butadiene and
 thiophene derivatives
;
_journal_issue 15
_journal_name_full 'New Journal of Chemistry'
_journal_page_first 6640
_journal_page_last 6650
_journal_paper_doi 10.1039/D1NJ00456E
_journal_volume 45
_journal_year 2021
_chemical_formula_moiety 'C16 H15 N O4'
_chemical_formula_sum 'C16 H15 N O4'
_chemical_formula_weight 285.29
_space_group_crystal_system monoclinic
_space_group_IT_number 14
_space_group_name_Hall '-P 2ybc'
_space_group_name_H-M_alt 'P 1 21/c 1'
_atom_sites_solution_hydrogens geom
_atom_sites_solution_primary dual
_audit_creation_date 2021-02-25
_audit_creation_method
;
Olex2 1.2
(compiled 2018.05.29 svn.r3508 for OlexSys, GUI svn.r5506)
;
_audit_update_record
;
2021-03-10 deposited with the CCDC.	2021-03-19 downloaded from the CCDC.
;
_cell_angle_alpha 90
_cell_angle_beta 111.612(12)
_cell_angle_gamma 90
_cell_formula_units_Z 4
_cell_length_a 13.2417(15)
_cell_length_b 7.6505(7)
_cell_length_c 14.5189(14)
_cell_measurement_reflns_used 1234
_cell_measurement_temperature 120.00(10)
_cell_measurement_theta_max 28.2010
_cell_measurement_theta_min 2.8520
_cell_volume 1367.4(3)
_computing_cell_refinement 'CrysAlisPro 1.171.39.43c (Rigaku OD, 2018)'
_computing_data_collection 'CrysAlisPro 1.171.39.43c (Rigaku OD, 2018)'
_computing_data_reduction 'CrysAlisPro 1.171.39.43c (Rigaku OD, 2018)'
_computing_molecular_graphics 'Olex2 (Dolomanov et al., 2009)'
_computing_publication_material 'Olex2 (Dolomanov et al., 2009)'
_computing_structure_refinement 'ShelXL (Sheldrick, 2015)'
_computing_structure_solution 'ShelXT (Sheldrick, 2015)'
_diffrn_ambient_environment N~2~
_diffrn_ambient_temperature 120.00(10)
_diffrn_detector 'CCD plate'
_diffrn_detector_area_resol_mean 10.3953
_diffrn_detector_type Atlas
_diffrn_measured_fraction_theta_full 0.994
_diffrn_measured_fraction_theta_max 0.849
_diffrn_measurement_details
;
List of Runs (angles in degrees, time in seconds):

  # Type    Start    End  Width  t~exp~   \w     \q     \k     \f   Frames
#--------------------------------------------------------------------------
  1  \w    -17.00  80.00   1.00   40.00    --   10.43  19.00  60.00   97
  2  \w    -58.00   9.00   1.00   40.00    --   10.43 -19.00  60.00   67
;
_diffrn_measurement_device 'four-circle diffractometer'
_diffrn_measurement_device_type 'SuperNova, Dual, Cu at home/near, Atlas'
_diffrn_measurement_method '\w scans'
_diffrn_orient_matrix_type 'CrysAlisPro convention (1999,Acta A55,543-557)'
_diffrn_orient_matrix_UB_11 0.0296156000
_diffrn_orient_matrix_UB_12 -0.0778778000
_diffrn_orient_matrix_UB_13 0.0184370000
_diffrn_orient_matrix_UB_21 0.0314044000
_diffrn_orient_matrix_UB_22 0.0154500000
_diffrn_orient_matrix_UB_23 -0.0294875000
_diffrn_orient_matrix_UB_31 0.0380791000
_diffrn_orient_matrix_UB_32 0.0480335000
_diffrn_orient_matrix_UB_33 0.0394750000
_diffrn_radiation_monochromator mirror
_diffrn_radiation_probe x-ray
_diffrn_radiation_type MoK\a
_diffrn_radiation_wavelength 0.71073
_diffrn_reflns_av_R_equivalents 0.0564
_diffrn_reflns_av_unetI/netI 0.0945
_diffrn_reflns_Laue_measured_fraction_full 0.994
_diffrn_reflns_Laue_measured_fraction_max 0.849
_diffrn_reflns_limit_h_max 17
_diffrn_reflns_limit_h_min -15
_diffrn_reflns_limit_k_max 10
_diffrn_reflns_limit_k_min -7
_diffrn_reflns_limit_l_max 14
_diffrn_reflns_limit_l_min -19
_diffrn_reflns_number 5843
_diffrn_reflns_point_group_measured_fraction_full 0.994
_diffrn_reflns_point_group_measured_fraction_max 0.849
_diffrn_reflns_theta_full 25.242
_diffrn_reflns_theta_max 29.212
_diffrn_reflns_theta_min 2.858
_diffrn_source 'micro-focus sealed X-ray tube'
_diffrn_source_type 'SuperNova (Mo) X-ray Source'
_exptl_absorpt_coefficient_mu 0.100
_exptl_absorpt_correction_T_max 0.997
_exptl_absorpt_correction_T_min 0.994
_exptl_absorpt_correction_type analytical
_exptl_absorpt_process_details
;
CrysAlisPro 1.171.39.43c (Rigaku Oxford Diffraction, 2018)
Analytical numeric absorption correction using a multifaceted crystal
			model based on expressions derived by R.C. Clark & J.S. Reid.
(Clark, R. C. & Reid, J. S. (1995). Acta Cryst. A51, 887-897)
Empirical absorption correction using spherical harmonics,
 implemented in SCALE3 ABSPACK scaling algorithm.
;
_exptl_crystal_colour yellow
_exptl_crystal_colour_primary yellow
_exptl_crystal_density_diffrn 1.386
_exptl_crystal_description block
_exptl_crystal_F_000 600
_exptl_crystal_size_max 0.257
_exptl_crystal_size_mid 0.148
_exptl_crystal_size_min 0.104
_refine_diff_density_max 0.334
_refine_diff_density_min -0.389
_refine_diff_density_rms 0.075
_refine_ls_extinction_method none
_refine_ls_goodness_of_fit_ref 1.030
_refine_ls_hydrogen_treatment constr
_refine_ls_matrix_type full
_refine_ls_number_parameters 192
_refine_ls_number_reflns 3149
_refine_ls_number_restraints 0
_refine_ls_restrained_S_all 1.030
_refine_ls_R_factor_all 0.1437
_refine_ls_R_factor_gt 0.0802
_refine_ls_shift/su_max 0.000
_refine_ls_shift/su_mean 0.000
_refine_ls_structure_factor_coef Fsqd
_refine_ls_weighting_details 'w=1/[\s^2^(Fo^2^)+(0.1114P)^2^+0.3225P] where P=(Fo^2^+2Fc^2^)/3'
_refine_ls_weighting_scheme calc
_refine_ls_wR_factor_gt 0.1908
_refine_ls_wR_factor_ref 0.2551
_reflns_Friedel_coverage 0.000
_reflns_number_gt 1633
_reflns_number_total 3149
_reflns_threshold_expression 'I > 2\s(I)'
_cod_data_source_file d1nj00456e2.cif
_cod_data_source_block compound_1d
_cod_depositor_comments 'Adding full bibliography for 7060468--7060480.cif.'
_cod_database_code 7060473
_shelx_shelxl_version_number 2018/3
_chemical_oxdiff_formula 'C18 H15 O4 N1'
_shelx_space_group_comment
;
The symmetry employed for this shelxl refinement is uniquely defined
by the following loop, which should always be used as a source of
symmetry information in preference to the above space-group names.
They are only intended as comments.
;
_reflns_odcompleteness_completeness 99.14
_reflns_odcompleteness_iscentric 1
_reflns_odcompleteness_theta 26.32
_olex2_refinement_description
;
1. Fixed Uiso
 At 1.2 times of:
  All C(H) groups
 At 1.5 times of:
  All C(H,H,H) groups
2.a Aromatic/amide H refined with riding coordinates:
 C2(H2), C3(H3), C5(H5), C6(H6), C7(H7), C8(H8), C10(H10), C11(H11), C14(H14)
2.b Idealised Me refined as rotating group:
 C15(H15A,H15B,H15C), C16(H16A,H16B,H16C)
;
_ins_header
;
TITL ek1908_a in P2(1)/c 
REM P2(1)/c (#14 in standard setting)
CELL 0.71073  13.241691   7.650500  14.518933  90.0000 111.6124  90.0000
ZERR    3.00   0.001484   0.000685   0.001416   0.0000   0.0120   0.0000
LATT  1
SYMM -x, y+1/2,-z+1/2 
SFAC C H N O
UNIT 54.00 45.00 3.00 12.00
TREF
HKLF 4
END
;
_olex2_submission_special_instructions 'No special instructions were received'
_oxdiff_exptl_absorpt_empirical_details
;
Empirical correction (ABSPACK) includes:
- Absorption correction using spherical harmonics
- Frame scaling
;
_oxdiff_exptl_absorpt_empirical_full_max 1.653
_oxdiff_exptl_absorpt_empirical_full_min 0.665

loop_
_space_group_symop_operation_xyz
'x, y, z'
'-x, y+1/2, -z+1/2'
'-x, -y, -z'
'x, -y-1/2, z-1/2'

loop_
_atom_site_label
_atom_site_type_symbol
_atom_site_fract_x
_atom_site_fract_y
_atom_site_fract_z
_atom_site_U_iso_or_equiv
_atom_site_adp_type
_atom_site_occupancy
_atom_site_site_symmetry_order
_atom_site_calc_flag
_atom_site_refinement_flags_posn
_atom_site_refinement_flags_adp
_atom_site_refinement_flags_occupancy
_atom_site_disorder_assembly
_atom_site_disorder_group
O1 O 0.3131(2) 0.3976(4) -0.00840(17) 0.0545(7) Uani 1 1 d . . . . .
O2 O 0.4516(2) 0.2912(4) -0.03354(16) 0.0537(7) Uani 1 1 d . . . . .
O3 O 0.95502(18) 0.3757(3) 0.90110(15) 0.0419(6) Uani 1 1 d . . . . .
O4 O 0.82957(18) 0.6257(3) 0.80864(16) 0.0430(6) Uani 1 1 d . . . . .
N1 N 0.4087(2) 0.3543(4) 0.0213(2) 0.0438(7) Uani 1 1 d . . . . .
C1 C 0.4751(3) 0.3720(4) 0.1264(2) 0.0378(8) Uani 1 1 d . . . . .
C2 C 0.5850(3) 0.3372(4) 0.1598(2) 0.0407(8) Uani 1 1 d . . . . .
H2 H 0.617709 0.307120 0.115309 0.049 Uiso 1 1 calc R . . . .
C3 C 0.6456(3) 0.3475(4) 0.2591(2) 0.0390(8) Uani 1 1 d . . . . .
H3 H 0.719286 0.321067 0.281987 0.047 Uiso 1 1 calc R . . . .
C4 C 0.5977(3) 0.3973(4) 0.3270(2) 0.0377(8) Uani 1 1 d . . . . .
C5 C 0.4871(3) 0.4355(4) 0.2901(2) 0.0391(8) Uani 1 1 d . . . . .
H5 H 0.454121 0.469476 0.333824 0.047 Uiso 1 1 calc R . . . .
C6 C 0.4255(3) 0.4241(4) 0.1904(2) 0.0405(8) Uani 1 1 d . . . . .
H6 H 0.351821 0.451123 0.166648 0.049 Uiso 1 1 calc R . . . .
C7 C 0.6591(3) 0.4095(5) 0.4335(2) 0.0420(8) Uani 1 1 d . . . . .
H7 H 0.627568 0.476332 0.469290 0.050 Uiso 1 1 calc R . . . .
C8 C 0.7543(3) 0.3369(4) 0.4857(2) 0.0419(8) Uani 1 1 d . . . . .
H8 H 0.788216 0.272905 0.450887 0.050 Uiso 1 1 calc R . . . .
C9 C 0.8102(3) 0.3489(4) 0.5929(2) 0.0392(8) Uani 1 1 d . . . . .
C10 C 0.8830(3) 0.2201(5) 0.6439(2) 0.0417(8) Uani 1 1 d . . . . .
H10 H 0.899283 0.130105 0.608630 0.050 Uiso 1 1 calc R . . . .
C11 C 0.9324(3) 0.2226(5) 0.7471(2) 0.0405(8) Uani 1 1 d . . . . .
H11 H 0.979545 0.133247 0.779990 0.049 Uiso 1 1 calc R . . . .
C12 C 0.9111(2) 0.3580(4) 0.8001(2) 0.0370(8) Uani 1 1 d . . . . .
C13 C 0.8415(2) 0.4935(4) 0.7499(2) 0.0374(8) Uani 1 1 d . . . . .
C14 C 0.7909(2) 0.4883(4) 0.6479(2) 0.0379(8) Uani 1 1 d . . . . .
H14 H 0.743560 0.577534 0.615301 0.045 Uiso 1 1 calc R . . . .
C15 C 1.0337(3) 0.2502(5) 0.9560(2) 0.0508(10) Uani 1 1 d . . . . .
H15A H 1.094672 0.253311 0.935267 0.076 Uiso 1 1 calc GR . . . .
H15B H 1.001906 0.135638 0.944437 0.076 Uiso 1 1 calc GR . . . .
H15C H 1.057665 0.277039 1.025390 0.076 Uiso 1 1 calc GR . . . .
C16 C 0.7838(3) 0.7866(4) 0.7618(2) 0.0456(9) Uani 1 1 d . . . . .
H16A H 0.708585 0.769129 0.721582 0.068 Uiso 1 1 calc GR . . . .
H16B H 0.822141 0.825637 0.720984 0.068 Uiso 1 1 calc GR . . . .
H16C H 0.789746 0.873039 0.811493 0.068 Uiso 1 1 calc GR . . . .

loop_
_atom_site_aniso_label
_atom_site_aniso_U_11
_atom_site_aniso_U_22
_atom_site_aniso_U_33
_atom_site_aniso_U_23
_atom_site_aniso_U_13
_atom_site_aniso_U_12
O1 0.0516(16) 0.0815(18) 0.0346(13) -0.0034(12) 0.0208(12) 0.0055(13)
O2 0.0646(16) 0.0759(18) 0.0338(13) -0.0106(12) 0.0335(12) -0.0019(13)
O3 0.0472(13) 0.0575(15) 0.0281(11) 0.0047(10) 0.0221(10) 0.0065(11)
O4 0.0522(14) 0.0553(14) 0.0290(12) -0.0017(10) 0.0238(10) 0.0082(11)
N1 0.0518(18) 0.0567(18) 0.0319(15) -0.0040(13) 0.0259(13) -0.0050(15)
C1 0.0468(19) 0.0491(19) 0.0252(15) -0.0004(14) 0.0223(14) -0.0041(15)
C2 0.0466(19) 0.052(2) 0.0379(18) -0.0050(15) 0.0328(15) -0.0047(16)
C3 0.0420(18) 0.052(2) 0.0329(17) -0.0026(14) 0.0249(14) -0.0016(15)
C4 0.0462(19) 0.0448(18) 0.0324(17) -0.0026(14) 0.0265(15) -0.0034(15)
C5 0.0431(18) 0.0519(19) 0.0332(17) -0.0009(14) 0.0267(15) 0.0029(15)
C6 0.0430(18) 0.0526(19) 0.0337(17) 0.0006(15) 0.0232(14) 0.0024(16)
C7 0.051(2) 0.053(2) 0.0334(17) -0.0031(15) 0.0289(16) -0.0025(16)
C8 0.0461(19) 0.054(2) 0.0371(18) -0.0057(16) 0.0288(16) -0.0011(16)
C9 0.0421(18) 0.052(2) 0.0317(16) -0.0030(15) 0.0233(14) -0.0031(16)
C10 0.0439(18) 0.0494(19) 0.0401(18) -0.0027(15) 0.0252(15) 0.0023(16)
C11 0.0408(18) 0.052(2) 0.0369(18) 0.0034(15) 0.0233(14) 0.0043(15)
C12 0.0363(17) 0.052(2) 0.0319(16) 0.0020(14) 0.0229(14) -0.0027(15)
C13 0.0416(17) 0.0473(19) 0.0354(17) -0.0003(15) 0.0284(14) -0.0009(15)
C14 0.0377(16) 0.052(2) 0.0314(17) -0.0008(14) 0.0220(13) -0.0024(15)
C15 0.062(2) 0.063(2) 0.0351(18) 0.0068(17) 0.0263(17) 0.0120(19)
C16 0.055(2) 0.050(2) 0.0342(18) -0.0015(15) 0.0204(16) 0.0061(17)

loop_
_atom_type_symbol
_atom_type_description
_atom_type_scat_dispersion_real
_atom_type_scat_dispersion_imag
_atom_type_scat_source
C C 0.0033 0.0016 'International Tables Vol C Tables 4.2.6.8 and 6.1.1.4'
H H 0.0000 0.0000 'International Tables Vol C Tables 4.2.6.8 and 6.1.1.4'
N N 0.0061 0.0033 'International Tables Vol C Tables 4.2.6.8 and 6.1.1.4'
O O 0.0106 0.0060 'International Tables Vol C Tables 4.2.6.8 and 6.1.1.4'

loop_
_exptl_crystal_face_index_h
_exptl_crystal_face_index_k
_exptl_crystal_face_index_l
_exptl_crystal_face_perp_dist
5 2 -1 0.0833
-5 -2 1 0.0643
1 0 -5 0.1042
-1 0 5 0.1362
5 -5 -2 0.0521
-5 5 2 0.0521

loop_
_geom_angle_atom_site_label_1
_geom_angle_atom_site_label_2
_geom_angle_atom_site_label_3
_geom_angle
_geom_angle_site_symmetry_1
_geom_angle_site_symmetry_3
_geom_angle_publ_flag
C12 O3 C15 117.8(3) . . ?
C13 O4 C16 117.8(2) . . ?
O1 N1 O2 122.7(3) . . ?
O1 N1 C1 119.4(3) . . ?
O2 N1 C1 117.9(3) . . ?
C2 C1 N1 120.1(3) . . ?
C6 C1 N1 118.5(3) . . ?
C6 C1 C2 121.4(3) . . ?
C1 C2 H2 120.3 . . ?
C3 C2 C1 119.5(3) . . ?
C3 C2 H2 120.3 . . ?
C2 C3 H3 119.6 . . ?
C2 C3 C4 120.8(3) . . ?
C4 C3 H3 119.6 . . ?
C3 C4 C7 122.7(3) . . ?
C5 C4 C3 118.0(3) . . ?
C5 C4 C7 119.3(3) . . ?
C4 C5 H5 119.3 . . ?
C6 C5 C4 121.5(3) . . ?
C6 C5 H5 119.3 . . ?
C1 C6 H6 120.6 . . ?
C5 C6 C1 118.7(3) . . ?
C5 C6 H6 120.6 . . ?
C4 C7 H7 115.9 . . ?
C8 C7 C4 128.1(3) . . ?
C8 C7 H7 115.9 . . ?
C7 C8 H8 117.2 . . ?
C7 C8 C9 125.7(3) . . ?
C9 C8 H8 117.2 . . ?
C10 C9 C8 120.3(3) . . ?
C10 C9 C14 118.0(3) . . ?
C14 C9 C8 121.7(3) . . ?
C9 C10 H10 119.2 . . ?
C9 C10 C11 121.5(3) . . ?
C11 C10 H10 119.2 . . ?
C10 C11 H11 120.1 . . ?
C12 C11 C10 119.8(3) . . ?
C12 C11 H11 120.1 . . ?
O3 C12 C11 125.2(3) . . ?
O3 C12 C13 115.0(3) . . ?
C11 C12 C13 119.7(3) . . ?
O4 C13 C12 115.3(3) . . ?
O4 C13 C14 124.5(3) . . ?
C14 C13 C12 120.2(3) . . ?
C9 C14 H14 119.6 . . ?
C13 C14 C9 120.7(3) . . ?
C13 C14 H14 119.6 . . ?
O3 C15 H15A 109.5 . . ?
O3 C15 H15B 109.5 . . ?
O3 C15 H15C 109.5 . . ?
H15A C15 H15B 109.5 . . ?
H15A C15 H15C 109.5 . . ?
H15B C15 H15C 109.5 . . ?
O4 C16 H16A 109.5 . . ?
O4 C16 H16B 109.5 . . ?
O4 C16 H16C 109.5 . . ?
H16A C16 H16B 109.5 . . ?
H16A C16 H16C 109.5 . . ?
H16B C16 H16C 109.5 . . ?

loop_
_geom_bond_atom_site_label_1
_geom_bond_atom_site_label_2
_geom_bond_distance
_geom_bond_site_symmetry_2
_geom_bond_publ_flag
O1 N1 1.223(4) . ?
O2 N1 1.234(3) . ?
O3 C12 1.371(4) . ?
O3 C15 1.426(4) . ?
O4 C13 1.369(4) . ?
O4 C16 1.429(4) . ?
N1 C1 1.460(4) . ?
C1 C2 1.380(5) . ?
C1 C6 1.379(4) . ?
C2 H2 0.9300 . ?
C2 C3 1.370(4) . ?
C3 H3 0.9300 . ?
C3 C4 1.406(4) . ?
C4 C5 1.393(4) . ?
C4 C7 1.461(4) . ?
C5 H5 0.9300 . ?
C5 C6 1.379(4) . ?
C6 H6 0.9300 . ?
C7 H7 0.9300 . ?
C7 C8 1.330(5) . ?
C8 H8 0.9300 . ?
C8 C9 1.459(4) . ?
C9 C10 1.387(5) . ?
C9 C14 1.411(4) . ?
C10 H10 0.9300 . ?
C10 C11 1.397(4) . ?
C11 H11 0.9300 . ?
C11 C12 1.380(5) . ?
C12 C13 1.400(5) . ?
C13 C14 1.382(4) . ?
C14 H14 0.9300 . ?
C15 H15A 0.9600 . ?
C15 H15B 0.9600 . ?
C15 H15C 0.9600 . ?
C16 H16A 0.9600 . ?
C16 H16B 0.9600 . ?
C16 H16C 0.9600 . ?

loop_
_geom_hbond_atom_site_label_D
_geom_hbond_atom_site_label_H
_geom_hbond_atom_site_label_A
_geom_hbond_distance_DH
_geom_hbond_distance_HA
_geom_hbond_distance_DA
_geom_hbond_angle_DHA
_geom_hbond_site_symmetry_A
_geom_hbond_publ_flag
C15 H15C O4 0.96 2.44 3.361(4) 161.4 3_767 yes

loop_
_geom_torsion_atom_site_label_1
_geom_torsion_atom_site_label_2
_geom_torsion_atom_site_label_3
_geom_torsion_atom_site_label_4
_geom_torsion
_geom_torsion_site_symmetry_1
_geom_torsion_site_symmetry_2
_geom_torsion_site_symmetry_3
_geom_torsion_site_symmetry_4
_geom_torsion_publ_flag
O1 N1 C1 C2 -174.8(3) . . . . ?
O1 N1 C1 C6 5.1(5) . . . . ?
O2 N1 C1 C2 7.2(5) . . . . ?
O2 N1 C1 C6 -173.0(3) . . . . ?
O3 C12 C13 O4 1.5(4) . . . . ?
O3 C12 C13 C14 -178.8(3) . . . . ?
O4 C13 C14 C9 178.2(3) . . . . ?
N1 C1 C2 C3 -177.4(3) . . . . ?
N1 C1 C6 C5 177.9(3) . . . . ?
C1 C2 C3 C4 -1.7(5) . . . . ?
C2 C1 C6 C5 -2.3(5) . . . . ?
C2 C3 C4 C5 0.1(5) . . . . ?
C2 C3 C4 C7 179.8(3) . . . . ?
C3 C4 C5 C6 0.4(5) . . . . ?
C3 C4 C7 C8 -19.2(6) . . . . ?
C4 C5 C6 C1 0.6(5) . . . . ?
C4 C7 C8 C9 -177.8(3) . . . . ?
C5 C4 C7 C8 160.5(3) . . . . ?
C6 C1 C2 C3 2.8(5) . . . . ?
C7 C4 C5 C6 -179.3(3) . . . . ?
C7 C8 C9 C10 154.6(4) . . . . ?
C7 C8 C9 C14 -24.2(5) . . . . ?
C8 C9 C10 C11 -175.9(3) . . . . ?
C8 C9 C14 C13 177.4(3) . . . . ?
C9 C10 C11 C12 -1.7(5) . . . . ?
C10 C9 C14 C13 -1.4(5) . . . . ?
C10 C11 C12 O3 -179.5(3) . . . . ?
C10 C11 C12 C13 -1.1(5) . . . . ?
C11 C12 C13 O4 -177.0(3) . . . . ?
C11 C12 C13 C14 2.6(5) . . . . ?
C12 C13 C14 C9 -1.4(5) . . . . ?
C14 C9 C10 C11 2.9(5) . . . . ?
C15 O3 C12 C11 3.7(5) . . . . ?
C15 O3 C12 C13 -174.7(3) . . . . ?
C16 O4 C13 C12 164.1(3) . . . . ?
C16 O4 C13 C14 -15.6(4) . . . . ?

loop_
_exptl_oxdiff_crystal_face_indexfrac_h
_exptl_oxdiff_crystal_face_indexfrac_k
_exptl_oxdiff_crystal_face_indexfrac_l
_exptl_oxdiff_crystal_face_x
_exptl_oxdiff_crystal_face_y
_exptl_oxdiff_crystal_face_z
5.0000 2.0000 -1.0000 -0.0261 0.2174 0.2470
-5.0000 -2.0000 1.0000 0.0261 -0.2174 -0.2470
0.9997 -0.0001 -5.0000 -0.0626 0.1788 -0.1593
-0.9997 0.0001 5.0000 0.0626 -0.1788 0.1593
4.9990 -5.0002 -2.0000 0.5006 0.1387 -0.1288
-4.9990 5.0002 2.0000 -0.5006 -0.1387 0.1288
